data_2214976
loop_
_publ_author_name
'Saikat Roy'
'Ashwini Nangia'

_publ_section_title
;
 <i>p</i>-Tosylhydrazine: a redetermination from single-crystal data at
 100 K
;
_journal_coeditor_code BI2204
_journal_issue 9
_journal_name_full 'Acta Crystallographica Section E'
_journal_page_first o3696
_journal_page_last o3696
_journal_paper_doi 10.1107/S1600536807037518
_journal_volume 63
_journal_year 2007
_chemical_formula_iupac 'C7 H10 N2 O2 S'
_chemical_formula_moiety 'C7 H10 N2 O2 S'
_chemical_formula_sum 'C7 H10 N2 O2 S'
_chemical_formula_weight 186.23
_chemical_melting_point 382
_chemical_name_common 4-tosylsulphonylhydrazine
_chemical_name_systematic
;
4-Methylbenzenesulfonohydrazide
;
_space_group_IT_number 14
_symmetry_cell_setting monoclinic
_symmetry_space_group_name_Hall '-P 2ybc'
_symmetry_space_group_name_H-M 'P 1 21/c 1'
_atom_sites_solution_hydrogens geom
_atom_sites_solution_primary direct
_atom_sites_solution_secondary difmap
_cell_angle_alpha 90.00
_cell_angle_beta 100.2600(10)
_cell_angle_gamma 90.00
_cell_formula_units_Z 4
_cell_length_a 8.4166(8)
_cell_length_b 5.6056(5)
_cell_length_c 17.9484(17)
_cell_measurement_reflns_used 5282
_cell_measurement_temperature 100(2)
_cell_measurement_theta_max 26.02
_cell_measurement_theta_min 2.31
_cell_volume 833.27(13)
_computing_cell_refinement 'SAINT (Bruker, 1997)'
_computing_data_collection 'SMART (Bruker, 1997)'
_computing_data_reduction SAINT
_computing_molecular_graphics 'SHELXTL (Bruker, 2000)'
_computing_publication_material 'SHELXTL and X-SEED (Barbour, 2001)'
_computing_structure_refinement 'SHELXL97 (Sheldrick, 1997)'
_computing_structure_solution 'SHELXS97 (Sheldrick, 1997)'
_diffrn_ambient_temperature 100(2)
_diffrn_measured_fraction_theta_full 0.999
_diffrn_measured_fraction_theta_max 0.999
_diffrn_measurement_device_type 'Bruker APEX CCD'
_diffrn_measurement_method '\f and \w'
_diffrn_radiation_monochromator graphite
_diffrn_radiation_source 'fine-focus sealed tube'
_diffrn_radiation_type MoK\a
_diffrn_radiation_wavelength 0.71073
_diffrn_reflns_av_R_equivalents 0.0335
_diffrn_reflns_av_sigmaI/netI 0.0253
_diffrn_reflns_limit_h_max 10
_diffrn_reflns_limit_h_min -10
_diffrn_reflns_limit_k_max 6
_diffrn_reflns_limit_k_min -6
_diffrn_reflns_limit_l_max 22
_diffrn_reflns_limit_l_min -22
_diffrn_reflns_number 8195
_diffrn_reflns_theta_full 26.02
_diffrn_reflns_theta_max 26.02
_diffrn_reflns_theta_min 2.31
_diffrn_standards_number 0
_exptl_absorpt_coefficient_mu 0.347
_exptl_absorpt_correction_T_max 0.966
_exptl_absorpt_correction_T_min 0.903
_exptl_absorpt_correction_type multi-scan
_exptl_absorpt_process_details '(SADABS; Sheldrick, 2003)'
_exptl_crystal_colour colourless
_exptl_crystal_density_diffrn 1.484
_exptl_crystal_density_method 'not measured'
_exptl_crystal_description block
_exptl_crystal_F_000 392
_exptl_crystal_size_max 0.30
_exptl_crystal_size_mid 0.18
_exptl_crystal_size_min 0.10
_refine_diff_density_max 0.646
_refine_diff_density_min -0.313
_refine_ls_extinction_method none
_refine_ls_goodness_of_fit_ref 1.297
_refine_ls_hydrogen_treatment mixed
_refine_ls_matrix_type full
_refine_ls_number_parameters 122
_refine_ls_number_reflns 1641
_refine_ls_number_restraints 1
_refine_ls_restrained_S_all 1.299
_refine_ls_R_factor_all 0.0628
_refine_ls_R_factor_gt 0.0604
_refine_ls_shift/su_max 0.001
_refine_ls_shift/su_mean 0.000
_refine_ls_structure_factor_coef Fsqd
_refine_ls_weighting_details 'calc w=1/[\s^2^(Fo^2^)+(0.0212P)^2^+1.9226P] where P=(Fo^2^+2Fc^2^)/3'
_refine_ls_weighting_scheme calc
_refine_ls_wR_factor_gt 0.1159
_refine_ls_wR_factor_ref 0.1170
_reflns_number_gt 1584
_reflns_number_total 1641
_reflns_threshold_expression I>2\s(I)
_cod_data_source_file bi2204.cif
_cod_data_source_block I
_cod_original_sg_symbol_H-M 'P 21/c'
_cod_database_code 2214976
_cod_database_fobs_code 2214976

loop_
_symmetry_equiv_pos_as_xyz
'x, y, z'
'-x, y+1/2, -z+1/2'
'-x, -y, -z'
'x, -y-1/2, z-1/2'

loop_
_atom_site_type_symbol
_atom_site_label
_atom_site_fract_x
_atom_site_fract_y
_atom_site_fract_z
_atom_site_U_iso_or_equiv
_atom_site_adp_type
_atom_site_calc_flag
_atom_site_refinement_flags
_atom_site_occupancy
S S1 0.27606(8) 0.14178(13) 0.17916(4) 0.0144(2) Uani d . 1
O O1 0.4359(2) 0.0492(4) 0.20362(12) 0.0207(5) Uani d . 1
O O2 0.1440(2) -0.0239(4) 0.16470(12) 0.0184(5) Uani d . 1
N N1 0.2469(3) 0.3220(5) 0.24704(14) 0.0173(6) Uani d D 1
H H1 0.346(3) 0.402(5) 0.2665(17) 0.015(8) Uiso d D 1
N N2 0.1052(3) 0.4620(5) 0.22597(16) 0.0191(6) Uani d . 1
H H2A 0.130(4) 0.605(7) 0.215(2) 0.026(10) Uiso d . 1
H H2B 0.056(4) 0.467(7) 0.266(2) 0.027(10) Uiso d . 1
C C1 0.2708(3) 0.3161(5) 0.09705(16) 0.0149(6) Uani d . 1
C C2 0.3625(4) 0.5216(6) 0.10103(17) 0.0179(6) Uani d . 1
H H2 0.4279 0.5681 0.1475 0.021 Uiso calc R 1
C C3 0.3581(4) 0.6590(6) 0.03662(17) 0.0204(7) Uani d . 1
H H3 0.4215 0.8001 0.0392 0.024 Uiso calc R 1
C C4 0.2624(4) 0.5941(6) -0.03207(17) 0.0182(6) Uani d . 1
C C5 0.1721(4) 0.3860(6) -0.03418(18) 0.0252(7) Uani d . 1
H H5 0.1070 0.3383 -0.0806 0.030 Uiso calc R 1
C C6 0.1747(4) 0.2466(6) 0.02964(17) 0.0207(7) Uani d . 1
H H6 0.1116 0.1053 0.0273 0.025 Uiso calc R 1
C C7 0.2553(4) 0.7451(7) -0.10152(18) 0.0256(7) Uani d . 1
H H7A 0.2719 0.6444 -0.1441 0.038 Uiso calc R 1
H H7B 0.3400 0.8671 -0.0923 0.038 Uiso calc R 1
H H7C 0.1495 0.8225 -0.1136 0.038 Uiso calc R 1

loop_
_atom_site_aniso_label
_atom_site_aniso_U_11
_atom_site_aniso_U_22
_atom_site_aniso_U_33
_atom_site_aniso_U_12
_atom_site_aniso_U_13
_atom_site_aniso_U_23
S1 0.0148(4) 0.0132(4) 0.0152(4) 0.0006(3) 0.0022(3) 0.0006(3)
O1 0.0182(11) 0.0210(11) 0.0221(12) 0.0033(9) 0.0017(9) 0.0038(9)
O2 0.0199(11) 0.0146(11) 0.0210(11) 0.0003(9) 0.0045(9) 0.0008(9)
C5 0.0239(16) 0.0307(19) 0.0185(16) 0.0005(14) -0.0029(13) -0.0018(14)
C1 0.0130(13) 0.0165(15) 0.0148(14) 0.0025(11) 0.0017(11) 0.0025(12)
N1 0.0162(12) 0.0191(14) 0.0159(12) -0.0016(11) 0.0008(10) -0.0001(10)
N2 0.0186(13) 0.0181(14) 0.0216(14) 0.0017(11) 0.0058(11) -0.0009(12)
C2 0.0168(14) 0.0209(16) 0.0155(14) -0.0011(12) 0.0015(12) -0.0037(12)
C6 0.0198(15) 0.0197(16) 0.0213(16) -0.0022(13) -0.0002(12) -0.0004(13)
C3 0.0197(15) 0.0192(16) 0.0229(16) -0.0009(13) 0.0053(12) 0.0015(13)
C7 0.0247(17) 0.0330(19) 0.0193(16) 0.0039(15) 0.0042(13) 0.0066(14)
C4 0.0171(14) 0.0201(16) 0.0182(15) 0.0070(12) 0.0054(12) 0.0022(12)

loop_
_atom_type_symbol
_atom_type_description
_atom_type_scat_dispersion_real
_atom_type_scat_dispersion_imag
_atom_type_scat_source
C C 0.0033 0.0016 'International Tables Vol C Tables 4.2.6.8 and 6.1.1.4'
H H 0.0000 0.0000 'International Tables Vol C Tables 4.2.6.8 and 6.1.1.4'
N N 0.0061 0.0033 'International Tables Vol C Tables 4.2.6.8 and 6.1.1.4'
O O 0.0106 0.0060 'International Tables Vol C Tables 4.2.6.8 and 6.1.1.4'
S S 0.1246 0.1234 'International Tables Vol C Tables 4.2.6.8 and 6.1.1.4'

loop_
_geom_angle_atom_site_label_1
_geom_angle_atom_site_label_2
_geom_angle_atom_site_label_3
_geom_angle
O1 S1 O2 118.33(13)
O1 S1 N1 104.61(13)
O2 S1 N1 108.68(13)
O1 S1 C1 109.81(13)
O2 S1 C1 107.70(13)
N1 S1 C1 107.22(14)
C6 C5 C4 121.6(3)
C6 C5 H5 119.2
C4 C5 H5 119.2
C2 C1 C6 120.9(3)
C2 C1 S1 119.2(2)
C6 C1 S1 119.9(2)
N2 N1 S1 111.91(19)
N2 N1 H1 118(2)
S1 N1 H1 108.8(19)
N1 N2 H2A 110(2)
N1 N2 H2B 107(2)
H2A N2 H2B 109(3)
C1 C2 C3 119.3(3)
C1 C2 H2 120.3
C3 C2 H2 120.3
C5 C6 C1 119.0(3)
C5 C6 H6 120.5
C1 C6 H6 120.5
C2 C3 C4 121.2(3)
C2 C3 H3 119.4
C4 C3 H3 119.4
C4 C7 H7A 109.5
C4 C7 H7B 109.5
H7A C7 H7B 109.5
C4 C7 H7C 109.5
H7A C7 H7C 109.5
H7B C7 H7C 109.5
C5 C4 C3 118.0(3)
C5 C4 C7 120.7(3)
C3 C4 C7 121.3(3)

loop_
_geom_bond_atom_site_label_1
_geom_bond_atom_site_label_2
_geom_bond_distance
S1 O1 1.436(2)
S1 O2 1.436(2)
S1 N1 1.635(3)
S1 C1 1.762(3)
C5 C6 1.384(4)
C5 C4 1.389(5)
C5 H5 0.950
C1 C2 1.381(4)
C1 C6 1.386(4)
N1 N2 1.422(4)
N1 H1 0.96(2)
N2 H2A 0.86(4)
N2 H2B 0.89(4)
C2 C3 1.384(4)
C2 H2 0.950
C6 H6 0.950
C3 C4 1.395(4)
C3 H3 0.950
C7 C4 1.499(4)
C7 H7A 0.980
C7 H7B 0.980
C7 H7C 0.980

loop_
_geom_hbond_atom_site_label_D
_geom_hbond_atom_site_label_H
_geom_hbond_atom_site_label_A
_geom_hbond_site_symmetry_A
_geom_hbond_distance_DH
_geom_hbond_distance_HA
_geom_hbond_distance_DA
_geom_hbond_angle_DHA
N1 H1 O1 2_655 0.96(2) 2.00(2) 2.948(3) 173(3)
N2 H2A O2 1_565 0.86(4) 2.28(4) 3.122(4) 167(3)
N2 H2B O2 2 0.89(4) 2.27(4) 3.118(3) 160(3)

loop_
_cod_related_entry_id
_cod_related_entry_database
_cod_related_entry_code
1 ChemSpider 14566
